data_1100983
loop_
_publ_author_name
'Swarnalatha Kokatam'
'Thomas Weyherm\"uller'
'Eberhard Bothe'
'Phalguni Chaudhuri'
'Karl Wieghardt'

_publ_section_title
;

Structural Characterization of Four Members of the Electron-Transfer Series

[PdII(L)2)2]n (L = o-Iminophenolate Derivative; n= 2-, 1-, 0, 1+, 2+).

Ligand Mixed Valency in the Monocation and Monoanion with S=1/2 Ground States

;
_journal_name_full 'Inorganic Chemistry'
_journal_page_first 3709
_journal_page_last 3717
_journal_paper_doi 10.1021/ic048292i
_journal_volume 44
_journal_year 2005
_chemical_formula_moiety '3 [C42 H48 F6 N2 O2 Pd]2+, 6 (B F4)-, 2 HBF4, 4 CH2Cl2'
_chemical_formula_sum 'C43.33 H51.33 B2.67 Cl2.67 F16.67 N2 O2 Pd'
_chemical_formula_weight 1178.62
_chemical_name_systematic
; 

 ? 

;
_space_group_IT_number 2
_symmetry_cell_setting triclinic
_symmetry_space_group_name_Hall '-P 1'
_symmetry_space_group_name_H-M 'P -1'
_atom_sites_solution_hydrogens geom
_atom_sites_solution_primary direct
_atom_sites_solution_secondary difmap
_audit_creation_method SHELXL-97
_cell_angle_alpha 78.548(5)
_cell_angle_beta 72.946(5)
_cell_angle_gamma 78.209(5)
_cell_formula_units_Z 3
_cell_length_a 13.5833(5)
_cell_length_b 16.8101(7)
_cell_length_c 18.3743(7)
_cell_measurement_temperature 100(2)
_cell_volume 3883.1(3)
_computing_cell_refinement 'Nonius Collect Software'
_computing_data_collection 'Nonius Collect Software'
_computing_data_reduction 'Nonius Collect Software'
_computing_structure_refinement 'SHELXL-97 (Sheldrick, 1997)'
_computing_structure_solution 'SHELXS-97 (Sheldrick, 1990)'
_diffrn_ambient_temperature 100(2)
_diffrn_measured_fraction_theta_full 0.991
_diffrn_measured_fraction_theta_max 0.991
_diffrn_measurement_device_type 'Nonius Kappa-CCD'
_diffrn_measurement_method '851 images at 0.5 deg. in \w and 726 images at 0.5 deg. in phi, 15 sec./frame'
_diffrn_radiation_monochromator graphite
_diffrn_radiation_source 'rotating anode'
_diffrn_radiation_type MoK\a
_diffrn_radiation_wavelength 0.71073
_diffrn_reflns_av_R_equivalents 0.0351
_diffrn_reflns_av_sigmaI/netI 0.0335
_diffrn_reflns_limit_h_max 17
_diffrn_reflns_limit_h_min -17
_diffrn_reflns_limit_k_max 21
_diffrn_reflns_limit_k_min -21
_diffrn_reflns_limit_l_max 23
_diffrn_reflns_limit_l_min -23
_diffrn_reflns_number 54535
_diffrn_reflns_theta_full 27.50
_diffrn_reflns_theta_max 27.50
_diffrn_reflns_theta_min 3.02
_exptl_absorpt_coefficient_mu 0.593
_exptl_absorpt_correction_T_max 0.9065
_exptl_absorpt_correction_T_min 0.7185
_exptl_absorpt_correction_type 'Gaussian, face-indexed'
_exptl_crystal_colour 'deep green'
_exptl_crystal_density_diffrn 1.512
_exptl_crystal_density_method 'not measured'
_exptl_crystal_description transparent
_exptl_crystal_F_000 1788
_exptl_crystal_size_max 0.64
_exptl_crystal_size_mid 0.24
_exptl_crystal_size_min 0.18
_refine_diff_density_max 1.178
_refine_diff_density_min -1.283
_refine_diff_density_rms 0.097
_refine_ls_extinction_method none
_refine_ls_goodness_of_fit_ref 1.128
_refine_ls_hydrogen_treatment mixed
_refine_ls_matrix_type full
_refine_ls_number_parameters 1012
_refine_ls_number_reflns 17684
_refine_ls_number_restraints 415
_refine_ls_restrained_S_all 1.156
_refine_ls_R_factor_all 0.0675
_refine_ls_R_factor_gt 0.0568
_refine_ls_shift/su_max 0.004
_refine_ls_shift/su_mean 0.000
_refine_ls_structure_factor_coef Fsqd
_refine_ls_weighting_details 'w=1/[\s^2^(Fo^2^)+(0.0436P)^2^+12.9878P] where P=(Fo^2^+2Fc^2^)/3'
_refine_ls_weighting_scheme calc
_refine_ls_wR_factor_gt 0.1331
_refine_ls_wR_factor_ref 0.1401
_reflns_number_gt 15319
_reflns_number_total 17684
_reflns_threshold_expression >2sigma(I)
_cod_data_source_file ic048292isi20041206_054204_4.cif
_cod_data_source_block 5
_cod_depositor_comments
;
The following automatic conversions were performed:
'_symmetry_cell_setting' value 'Triclinic' changed to 'triclinic'
according to '/home/saulius/struct/CIF-dictionaries/cif_core.dic'
dictionary named 'cif_core.dic' version 2.4.1 from 2010-06-29.

Automatic conversion script
Id: cif_fix_enum 1527 2010-12-29 10:47:43Z saulius 

The following automatic conversions were performed:

'_refine_ls_weighting_scheme' value 'calc
w=1/[\s^2^(Fo^2^)+(0.0436P)^2^+12.9878P] where P=(Fo^2^+2Fc^2^)/3'
was changed to 'calc'. New tag '_refine_ls_weighting_details' was
created. The value of the new tag was set to
'w=1/[\s^2^(Fo^2^)+(0.0436P)^2^+12.9878P] where P=(Fo^2^+2Fc^2^)/3'.

Automatic conversion script
Id: cif_fix_values 3143 2015-03-26 13:38:13Z robertas 
;
_cod_database_code 1100983

loop_
_symmetry_equiv_pos_as_xyz
'x, y, z'
'-x, -y, -z'

loop_
_atom_site_label
_atom_site_type_symbol
_atom_site_fract_x
_atom_site_fract_y
_atom_site_fract_z
_atom_site_U_iso_or_equiv
_atom_site_adp_type
_atom_site_occupancy
_atom_site_calc_flag
_atom_site_refinement_flags
_atom_site_disorder_assembly
_atom_site_disorder_group
Pd1 Pd 1.06196(2) 1.085760(15) 1.167811(15) 0.01853(7) Uani 1 d . . .
O1 O 0.92583(19) 1.04982(15) 1.17797(15) 0.0229(5) Uani 1 d . . .
C1 C 0.9212(3) 0.9758(2) 1.2069(2) 0.0196(7) Uani 1 d . . .
C2 C 0.8275(3) 0.9400(2) 1.2250(2) 0.0235(7) Uani 1 d . . .
C3 C 0.8386(3) 0.8575(2) 1.2470(2) 0.0237(7) Uani 1 d . . .
H3 H 0.7798 0.8316 1.2543 0.028 Uiso 1 calc R . .
C4 C 0.9343(3) 0.8048(2) 1.2604(2) 0.0241(7) Uani 1 d . . .
C5 C 1.0217(3) 0.8380(2) 1.2483(2) 0.0233(7) Uani 1 d . . .
H5 H 1.0833 0.8047 1.2580 0.028 Uiso 1 calc R . .
C6 C 1.0200(3) 0.9241(2) 1.2206(2) 0.0199(7) Uani 1 d . . .
N7 N 1.0969(2) 0.96555(18) 1.20302(17) 0.0205(6) Uani 1 d . . .
C8 C 1.1977(3) 0.9300(2) 1.2150(2) 0.0247(7) Uani 1 d . . .
C9 C 1.2837(3) 0.9171(2) 1.1523(3) 0.0315(9) Uani 1 d . . .
C10 C 1.3813(3) 0.8883(3) 1.1653(3) 0.0451(12) Uani 1 d . . .
H10 H 1.4405 0.8788 1.1232 0.054 Uiso 1 calc R . .
C11 C 1.3926(4) 0.8736(3) 1.2394(4) 0.0486(14) Uani 1 d . . .
H11 H 1.4596 0.8539 1.2480 0.058 Uiso 1 calc R . .
C12 C 1.3073(4) 0.8874(3) 1.3005(3) 0.0445(12) Uani 1 d . . .
H12 H 1.3160 0.8773 1.3512 0.053 Uiso 1 calc R . .
C13 C 1.2081(3) 0.9160(2) 1.2895(2) 0.0301(8) Uani 1 d . . .
H13 H 1.1493 0.9256 1.3318 0.036 Uiso 1 calc R . .
C14 C 0.7252(3) 0.9943(2) 1.2173(3) 0.0305(8) Uani 1 d . . .
C15 C 0.7333(4) 1.0292(3) 1.1326(3) 0.0396(10) Uani 1 d . . .
H15A H 0.7899 1.0621 1.1130 0.059 Uiso 1 calc R . .
H15B H 0.6674 1.0638 1.1279 0.059 Uiso 1 calc R . .
H15C H 0.7478 0.9839 1.1027 0.059 Uiso 1 calc R . .
C16 C 0.7009(3) 1.0647(3) 1.2661(3) 0.0393(10) Uani 1 d . . .
H16A H 0.7028 1.0415 1.3191 0.059 Uiso 1 calc R . .
H16B H 0.6315 1.0957 1.2660 0.059 Uiso 1 calc R . .
H16C H 0.7531 1.1015 1.2441 0.059 Uiso 1 calc R . .
C17 C 0.6343(3) 0.9449(3) 1.2473(3) 0.0425(11) Uani 1 d . . .
H17A H 0.6296 0.9206 1.3011 0.064 Uiso 1 calc R . .
H17B H 0.6463 0.9011 1.2162 0.064 Uiso 1 calc R . .
H17C H 0.5691 0.9814 1.2439 0.064 Uiso 1 calc R . .
C18 C 0.9261(3) 0.7148(2) 1.2898(2) 0.0285(8) Uani 1 d . . .
C19 C 0.8313(3) 0.7087(3) 1.3614(2) 0.0338(9) Uani 1 d . . .
H19A H 0.8307 0.6510 1.3850 0.051 Uiso 1 calc R . .
H19B H 0.7667 0.7303 1.3458 0.051 Uiso 1 calc R . .
H19C H 0.8367 0.7408 1.3988 0.051 Uiso 1 calc R . .
C20 C 0.9098(4) 0.6755(3) 1.2261(3) 0.0368(10) Uani 1 d . . .
H20A H 0.8951 0.6195 1.2468 0.055 Uiso 1 calc R . .
H20B H 0.9730 0.6737 1.1832 0.055 Uiso 1 calc R . .
H20C H 0.8509 0.7082 1.2077 0.055 Uiso 1 calc R . .
C21 C 1.0240(4) 0.6678(3) 1.3135(3) 0.0437(11) Uani 1 d . . .
H21A H 1.0151 0.6103 1.3331 0.066 Uiso 1 calc R . .
H21B H 1.0347 0.6929 1.3538 0.066 Uiso 1 calc R . .
H21C H 1.0847 0.6700 1.2687 0.066 Uiso 1 calc R . .
C22 C 1.2719(3) 0.9325(3) 1.0716(3) 0.0406(10) Uani 1 d . . .
F23 F 1.2587(3) 1.01234(19) 1.04464(17) 0.0573(8) Uani 1 d . . .
F24 F 1.1904(2) 0.9043(2) 1.06682(17) 0.0554(8) Uani 1 d . . .
F25 F 1.3543(3) 0.8962(3) 1.0238(2) 0.0799(12) Uani 1 d . . .
O31 O 1.19628(18) 1.12013(15) 1.16290(14) 0.0213(5) Uani 1 d . . .
C31 C 1.1965(3) 1.1958(2) 1.1481(2) 0.0204(7) Uani 1 d . . .
C32 C 1.2838(3) 1.2332(2) 1.1476(2) 0.0230(7) Uani 1 d . . .
C33 C 1.2718(3) 1.3159(2) 1.1289(2) 0.0261(8) Uani 1 d . . .
H33 H 1.3270 1.3422 1.1296 0.031 Uiso 1 calc R . .
C34 C 1.1811(3) 1.3688(2) 1.1073(2) 0.0261(8) Uani 1 d . . .
C35 C 1.0972(3) 1.3362(2) 1.1107(2) 0.0260(8) Uani 1 d . . .
H35 H 1.0368 1.3705 1.0998 0.031 Uiso 1 calc R . .
C36 C 1.0997(3) 1.2490(2) 1.1311(2) 0.0206(7) Uani 1 d . . .
N37 N 1.0274(2) 1.20696(18) 1.13513(17) 0.0212(6) Uani 1 d . . .
C38 C 0.9250(3) 1.2456(2) 1.1287(2) 0.0230(7) Uani 1 d . . .
C39 C 0.8915(3) 1.2424(2) 1.0643(2) 0.0262(8) Uani 1 d . . .
C40 C 0.7891(3) 1.2760(3) 1.0632(3) 0.0325(9) Uani 1 d . . .
H40 H 0.7654 1.2744 1.0198 0.039 Uiso 1 calc R . .
C41 C 0.7219(3) 1.3115(3) 1.1247(3) 0.0341(9) Uani 1 d . . .
H41 H 0.6519 1.3332 1.1237 0.041 Uiso 1 calc R . .
C42 C 0.7559(3) 1.3157(2) 1.1878(3) 0.0338(9) Uani 1 d . . .
H42 H 0.7099 1.3417 1.2292 0.041 Uiso 1 calc R . .
C43 C 0.8576(3) 1.2817(2) 1.1904(2) 0.0293(8) Uani 1 d . . .
H43 H 0.8806 1.2832 1.2341 0.035 Uiso 1 calc R . .
C44 C 1.3819(3) 1.1780(2) 1.1646(2) 0.0281(8) Uani 1 d . . .
C45 C 1.3541(3) 1.1248(3) 1.2444(3) 0.0358(9) Uani 1 d . . .
H45A H 1.3052 1.0890 1.2448 0.054 Uiso 1 calc R . .
H45B H 1.3218 1.1605 1.2839 0.054 Uiso 1 calc R . .
H45C H 1.4177 1.0910 1.2551 0.054 Uiso 1 calc R . .
C46 C 1.4615(4) 1.2306(3) 1.1647(3) 0.0440(12) Uani 1 d . . .
H46A H 1.5215 1.1950 1.1795 0.066 Uiso 1 calc R . .
H46B H 1.4291 1.2693 1.2017 0.066 Uiso 1 calc R . .
H46C H 1.4849 1.2613 1.1132 0.066 Uiso 1 calc R . .
C47 C 1.4293(3) 1.1232(3) 1.1020(3) 0.0379(10) Uani 1 d . . .
H47A H 1.3788 1.0891 1.1022 0.057 Uiso 1 calc R . .
H47B H 1.4924 1.0879 1.1118 0.057 Uiso 1 calc R . .
H47C H 1.4472 1.1576 1.0517 0.057 Uiso 1 calc R . .
C48 C 1.1888(4) 1.4602(2) 1.0804(3) 0.0375(10) Uani 1 d . . .
C49 C 1.0930(4) 1.5069(3) 1.0561(4) 0.0569(16) Uani 1 d . . .
H49A H 1.0835 1.4825 1.0150 0.085 Uiso 1 calc R . .
H49B H 1.1019 1.5645 1.0374 0.085 Uiso 1 calc R . .
H49C H 1.0316 1.5041 1.1003 0.085 Uiso 1 calc R . .
C50 C 1.2844(5) 1.4670(3) 1.0096(3) 0.0561(14) Uani 1 d . . .
H50A H 1.2764 1.4402 0.9694 0.084 Uiso 1 calc R . .
H50B H 1.3480 1.4400 1.0249 0.084 Uiso 1 calc R . .
H50C H 1.2893 1.5250 0.9899 0.084 Uiso 1 calc R . .
C51 C 1.2018(5) 1.4983(3) 1.1457(3) 0.0505(13) Uani 1 d . . .
H51A H 1.2030 1.5573 1.1293 0.076 Uiso 1 calc R . .
H51B H 1.2673 1.4720 1.1583 0.076 Uiso 1 calc R . .
H51C H 1.1433 1.4899 1.1913 0.076 Uiso 1 calc R . .
C52 C 0.9659(3) 1.2084(3) 0.9961(2) 0.0360(10) Uani 1 d . . .
F53 F 0.9239(2) 1.21614(19) 0.93729(15) 0.0451(7) Uani 1 d . . .
F54 F 1.0492(2) 1.2467(2) 0.96900(16) 0.0573(9) Uani 1 d . . .
F55 F 1.0015(3) 1.1278(2) 1.01189(17) 0.0598(9) Uani 1 d . . .
Pd2 Pd 0.5000 1.5000 1.5000 0.01793(9) Uani 1 d S . .
O61 O 0.48923(18) 1.61540(14) 1.51979(15) 0.0208(5) Uani 1 d . . .
C61 C 0.5692(3) 1.6301(2) 1.5317(2) 0.0191(7) Uani 1 d . . .
C62 C 0.5794(3) 1.7093(2) 1.5466(2) 0.0204(7) Uani 1 d . . .
C63 C 0.6683(3) 1.7112(2) 1.5647(2) 0.0219(7) Uani 1 d . . .
H63 H 0.6763 1.7620 1.5758 0.026 Uiso 1 calc R . .
C64 C 0.7540(3) 1.6422(2) 1.5689(2) 0.0199(7) Uani 1 d . . .
C65 C 0.7488(3) 1.5692(2) 1.5514(2) 0.0209(7) Uani 1 d . . .
H65 H 0.8046 1.5248 1.5520 0.025 Uiso 1 calc R . .
C66 C 0.6584(3) 1.5600(2) 1.5318(2) 0.0196(7) Uani 1 d . . .
N67 N 0.6406(2) 1.49318(17) 1.51538(17) 0.0191(6) Uani 1 d . . .
C68 C 0.7091(3) 1.4167(2) 1.5223(2) 0.0196(7) Uani 1 d . . .
C69 C 0.7704(3) 1.3819(2) 1.4570(2) 0.0211(7) Uani 1 d . . .
C70 C 0.8272(3) 1.3037(2) 1.4670(2) 0.0249(7) Uani 1 d . . .
H70 H 0.8681 1.2789 1.4233 0.030 Uiso 1 calc R . .
C71 C 0.8242(3) 1.2617(2) 1.5404(3) 0.0294(8) Uani 1 d . . .
H71 H 0.8632 1.2082 1.5468 0.035 Uiso 1 calc R . .
C72 C 0.7648(3) 1.2971(2) 1.6044(2) 0.0288(8) Uani 1 d . . .
H72 H 0.7636 1.2681 1.6546 0.035 Uiso 1 calc R . .
C73 C 0.7069(3) 1.3753(2) 1.5955(2) 0.0237(7) Uani 1 d . . .
H73 H 0.6663 1.3999 1.6393 0.028 Uiso 1 calc R . .
C74 C 0.4920(3) 1.7822(2) 1.5424(2) 0.0275(8) Uani 1 d . . .
C75 C 0.4683(4) 1.7974(3) 1.4635(3) 0.0398(10) Uani 1 d . . .
H75A H 0.4168 1.8472 1.4599 0.060 Uiso 1 calc R . .
H75B H 0.4403 1.7503 1.4577 0.060 Uiso 1 calc R . .
H75C H 0.5325 1.8042 1.4227 0.060 Uiso 1 calc R . .
C76 C 0.3940(3) 1.7647(3) 1.6070(3) 0.0349(9) Uani 1 d . . .
H76A H 0.3371 1.8104 1.6033 0.052 Uiso 1 calc R . .
H76B H 0.4089 1.7586 1.6570 0.052 Uiso 1 calc R . .
H76C H 0.3736 1.7139 1.6018 0.052 Uiso 1 calc R . .
C77 C 0.5241(3) 1.8607(2) 1.5528(3) 0.0388(10) Uani 1 d . . .
H77A H 0.4681 1.9070 1.5487 0.058 Uiso 1 calc R . .
H77B H 0.5878 1.8718 1.5129 0.058 Uiso 1 calc R . .
H77C H 0.5371 1.8534 1.6037 0.058 Uiso 1 calc R . .
C78 C 0.8430(3) 1.6559(2) 1.5969(2) 0.0241(7) Uani 1 d . . .
C79 C 0.7977(4) 1.6673(4) 1.6819(3) 0.0485(13) Uani 1 d . . .
H79A H 0.8534 1.6739 1.7030 0.073 Uiso 1 calc R . .
H79B H 0.7665 1.6189 1.7109 0.073 Uiso 1 calc R . .
H79C H 0.7441 1.7163 1.6860 0.073 Uiso 1 calc R . .
C80 C 0.8888(3) 1.7325(3) 1.5510(3) 0.0369(10) Uani 1 d . . .
H80A H 0.9222 1.7236 1.4976 0.055 Uiso 1 calc R . .
H80B H 0.9407 1.7431 1.5739 0.055 Uiso 1 calc R . .
H80C H 0.8330 1.7799 1.5520 0.055 Uiso 1 calc R . .
C81 C 0.9298(4) 1.5825(3) 1.5915(4) 0.0492(14) Uani 1 d . . .
H81A H 0.9847 1.5928 1.6115 0.074 Uiso 1 calc R . .
H81B H 0.9588 1.5741 1.5376 0.074 Uiso 1 calc R . .
H81C H 0.9017 1.5334 1.6219 0.074 Uiso 1 calc R . .
C82 C 0.7774(3) 1.4294(2) 1.3777(2) 0.0262(8) Uani 1 d . . .
F83 F 0.68712(18) 1.44366(15) 1.35835(14) 0.0343(5) Uani 1 d . . .
F84 F 0.8053(2) 1.50333(14) 1.37132(14) 0.0350(5) Uani 1 d . . .
F85 F 0.8487(2) 1.39101(16) 1.32352(14) 0.0376(6) Uani 1 d . . .
B100 B 0.5241(7) 0.5395(4) 0.7456(4) 0.0396(13) Uani 0.679(9) d PD A 1
F101 F 0.5101(9) 0.6181(5) 0.7622(6) 0.145(6) Uani 0.679(9) d PD A 1
F102 F 0.6223(8) 0.4976(6) 0.7487(7) 0.072(2) Uani 0.679(9) d PD A 1
F103 F 0.5172(4) 0.5426(5) 0.6714(3) 0.0580(16) Uani 0.679(9) d PD A 1
F104 F 0.4456(11) 0.4986(8) 0.7962(5) 0.0554(14) Uani 0.679(9) d PD A 1
B105 B 0.5184(15) 0.5395(8) 0.7565(7) 0.0396(13) Uani 0.321(9) d PD A 2
F106 F 0.528(2) 0.5898(12) 0.8042(9) 0.145(6) Uani 0.321(9) d PD A 2
F107 F 0.609(2) 0.4830(12) 0.7397(17) 0.072(2) Uani 0.321(9) d PD A 2
F108 F 0.5035(10) 0.5859(10) 0.6884(7) 0.0580(16) Uani 0.321(9) d PD A 2
F109 F 0.433(2) 0.4992(16) 0.7929(11) 0.0554(14) Uani 0.321(9) d PD A 2
B200 B 1.5838(4) 0.6663(3) 1.2948(3) 0.0438(13) Uani 1 d . . .
F201 F 1.6502(3) 0.6124(2) 1.23237(19) 0.0606(8) Uani 1 d D . .
H201 H 1.684(5) 0.634(4) 1.1789(16) 0.091 Uiso 1 d D . .
F202 F 1.5892(4) 0.6210(2) 1.36330(19) 0.0973(17) Uani 1 d . . .
F203 F 1.4853(2) 0.6819(2) 1.2844(3) 0.0780(12) Uani 1 d . . .
F204 F 1.6249(2) 0.73656(18) 1.28043(17) 0.0483(7) Uani 1 d . . .
F304 F 0.74769(19) 0.79383(16) 1.00083(12) 0.0381(6) Uani 1 d D . .
B300 B 0.7041(3) 0.7708(2) 1.07838(19) 0.0352(13) Uani 0.826(4) d PD B 1
F301 F 0.7369(3) 0.8169(2) 1.11902(19) 0.0573(10) Uani 0.826(4) d PD B 1
F302 F 0.5966(2) 0.7842(3) 1.0944(2) 0.0640(12) Uani 0.826(4) d PD B 1
F303 F 0.7383(4) 0.6881(2) 1.1004(2) 0.0504(10) Uani 0.826(4) d PD B 1
B305 B 0.6802(7) 0.7648(6) 1.0691(4) 0.0352(13) Uani 0.174(4) d PD B 2
F306 F 0.6002(9) 0.7382(10) 1.0526(8) 0.0573(10) Uani 0.174(4) d PD B 2
F307 F 0.6389(10) 0.8267(10) 1.1142(6) 0.0640(12) Uani 0.174(4) d PD B 2
F308 F 0.7336(14) 0.6995(10) 1.1085(8) 0.0504(10) Uani 0.174(4) d PD B 2
B400 B 0.9958(4) 1.1357(3) 1.3475(3) 0.0336(10) Uani 1 d . . .
F401 F 1.0861(3) 1.0803(2) 1.33052(18) 0.0650(9) Uani 1 d . . .
F402 F 0.9190(3) 1.1160(2) 1.32219(19) 0.0655(9) Uani 1 d . . .
F403 F 1.0167(2) 1.21288(18) 1.30838(16) 0.0485(7) Uani 1 d . . .
F404 F 0.9635(2) 1.13626(16) 1.42658(15) 0.0398(6) Uani 1 d . . .
C500 C 1.5921(3) 1.3320(3) 0.8725(2) 0.0552(14) Uani 1 d D . .
H50D H 1.5729 1.3795 0.8352 0.066 Uiso 1 calc R . .
H50E H 1.5488 1.2896 0.8770 0.066 Uiso 1 calc R . .
Cl51 Cl 1.72595(11) 1.29155(10) 0.83999(13) 0.0762(5) Uani 1 d D . .
Cl52 Cl 1.56943(14) 1.36313(17) 0.96307(11) 0.0962(7) Uani 1 d D . .
C600 C 0.8649(3) 0.9732(5) 1.4883(3) 0.0389(13) Uani 0.800(4) d PD C 1
H60A H 0.9026 0.9482 1.5279 0.047 Uiso 0.800(4) calc PR C 1
H60B H 0.8817 1.0294 1.4685 0.047 Uiso 0.800(4) calc PR C 1
Cl61 Cl 0.9063(2) 0.91403(10) 1.41212(10) 0.0626(6) Uani 0.800(4) d PD C 1
Cl62 Cl 0.7293(2) 0.9784(2) 1.5301(2) 0.0813(8) Uani 0.800(4) d PD C 1
C605 C 0.8310(13) 0.975(2) 1.4900(14) 0.0389(13) Uani 0.200(4) d PD C 2
H60C H 0.8851 0.9452 1.5159 0.047 Uiso 0.200(4) calc PR C 2
H60D H 0.8491 1.0305 1.4665 0.047 Uiso 0.200(4) calc PR C 2
Cl66 Cl 0.8259(9) 0.9215(4) 1.4180(4) 0.0626(6) Uani 0.200(4) d PD C 2
Cl67 Cl 0.7078(11) 0.9846(11) 1.5577(8) 0.0813(8) Uani 0.200(4) d PD C 2

loop_
_atom_site_aniso_label
_atom_site_aniso_U_11
_atom_site_aniso_U_22
_atom_site_aniso_U_33
_atom_site_aniso_U_23
_atom_site_aniso_U_13
_atom_site_aniso_U_12
Pd1 0.01603(13) 0.01483(12) 0.02404(14) 0.00104(9) -0.00746(10) -0.00148(9)
O1 0.0181(12) 0.0191(12) 0.0326(14) -0.0007(10) -0.0114(10) -0.0012(9)
C1 0.0225(17) 0.0177(16) 0.0200(16) -0.0027(13) -0.0087(13) -0.0015(13)
C2 0.0216(17) 0.0245(18) 0.0264(18) -0.0052(14) -0.0081(14) -0.0038(14)
C3 0.0238(17) 0.0245(18) 0.0235(17) -0.0024(14) -0.0051(14) -0.0083(14)
C4 0.0302(19) 0.0213(17) 0.0207(17) -0.0014(13) -0.0065(14) -0.0060(14)
C5 0.0264(18) 0.0180(16) 0.0258(18) -0.0012(13) -0.0102(14) -0.0007(14)
C6 0.0195(16) 0.0192(16) 0.0202(16) -0.0032(13) -0.0055(13) -0.0006(13)
N7 0.0194(14) 0.0183(14) 0.0229(14) -0.0016(11) -0.0070(11) -0.0001(11)
C8 0.0197(17) 0.0149(16) 0.040(2) -0.0005(14) -0.0122(15) 0.0002(13)
C9 0.0212(18) 0.0245(19) 0.046(2) -0.0072(17) -0.0065(17) 0.0001(15)
C10 0.021(2) 0.028(2) 0.082(4) -0.007(2) -0.009(2) 0.0002(16)
C11 0.029(2) 0.023(2) 0.098(4) 0.008(2) -0.036(3) -0.0032(17)
C12 0.049(3) 0.026(2) 0.069(3) 0.012(2) -0.042(3) -0.0091(19)
C13 0.031(2) 0.0223(18) 0.038(2) 0.0055(16) -0.0173(17) -0.0048(15)
C14 0.0194(18) 0.0253(19) 0.048(2) -0.0068(17) -0.0110(17) -0.0024(15)
C15 0.033(2) 0.037(2) 0.054(3) 0.002(2) -0.028(2) -0.0034(18)
C16 0.023(2) 0.033(2) 0.062(3) -0.016(2) -0.0100(19) 0.0015(17)
C17 0.023(2) 0.033(2) 0.072(3) -0.009(2) -0.016(2) -0.0025(17)
C18 0.036(2) 0.0194(17) 0.033(2) 0.0015(15) -0.0141(17) -0.0066(15)
C19 0.040(2) 0.031(2) 0.031(2) 0.0026(16) -0.0109(18) -0.0137(18)
C20 0.056(3) 0.0239(19) 0.034(2) -0.0030(16) -0.012(2) -0.0129(19)
C21 0.044(3) 0.024(2) 0.063(3) 0.011(2) -0.024(2) -0.0046(18)
C22 0.029(2) 0.040(2) 0.045(3) -0.016(2) 0.0037(19) -0.0004(18)
F23 0.088(2) 0.0439(17) 0.0409(16) -0.0013(13) -0.0181(16) -0.0154(16)
F24 0.0556(18) 0.077(2) 0.0413(16) -0.0204(15) -0.0076(14) -0.0237(16)
F25 0.055(2) 0.102(3) 0.057(2) -0.030(2) 0.0141(16) 0.021(2)
O31 0.0168(11) 0.0200(12) 0.0260(13) 0.0014(10) -0.0078(10) -0.0022(9)
C31 0.0197(16) 0.0215(17) 0.0186(16) -0.0002(13) -0.0061(13) -0.0010(13)
C32 0.0192(16) 0.0244(18) 0.0255(18) -0.0007(14) -0.0079(14) -0.0033(14)
C33 0.0256(18) 0.0244(18) 0.0300(19) 0.0025(15) -0.0106(15) -0.0093(15)
C34 0.031(2) 0.0175(17) 0.0312(19) 0.0011(14) -0.0144(16) -0.0034(14)
C35 0.0281(19) 0.0185(17) 0.032(2) 0.0012(14) -0.0146(16) -0.0004(14)
C36 0.0216(17) 0.0196(16) 0.0208(16) -0.0012(13) -0.0082(13) -0.0012(13)
N37 0.0208(14) 0.0179(14) 0.0242(15) 0.0014(11) -0.0092(12) -0.0009(11)
C38 0.0187(16) 0.0158(16) 0.035(2) 0.0027(14) -0.0115(14) -0.0029(13)
C39 0.0252(18) 0.0225(17) 0.0313(19) 0.0052(15) -0.0115(15) -0.0076(14)
C40 0.030(2) 0.030(2) 0.039(2) 0.0102(17) -0.0180(18) -0.0102(16)
C41 0.0212(18) 0.029(2) 0.050(3) 0.0069(18) -0.0146(18) -0.0040(15)
C42 0.026(2) 0.0242(19) 0.047(2) -0.0021(17) -0.0091(18) 0.0018(15)
C43 0.0277(19) 0.0242(18) 0.037(2) -0.0045(16) -0.0139(17) 0.0018(15)
C44 0.0197(17) 0.0288(19) 0.037(2) 0.0008(16) -0.0128(16) -0.0044(15)
C45 0.035(2) 0.033(2) 0.042(2) 0.0043(18) -0.0228(19) -0.0012(17)
C46 0.029(2) 0.043(3) 0.066(3) 0.007(2) -0.028(2) -0.0115(19)
C47 0.0208(19) 0.041(2) 0.048(3) -0.008(2) -0.0074(18) 0.0028(17)
C48 0.045(2) 0.0182(18) 0.058(3) 0.0038(18) -0.029(2) -0.0097(17)
C49 0.059(3) 0.020(2) 0.103(5) 0.012(2) -0.051(3) -0.009(2)
C50 0.066(4) 0.036(3) 0.062(3) 0.015(2) -0.015(3) -0.022(2)
C51 0.065(3) 0.027(2) 0.072(4) -0.006(2) -0.035(3) -0.012(2)
C52 0.030(2) 0.050(3) 0.029(2) 0.0013(18) -0.0150(17) -0.0054(19)
F53 0.0425(15) 0.0694(19) 0.0314(13) -0.0043(13) -0.0207(12) -0.0134(13)
F54 0.0334(14) 0.109(3) 0.0340(14) -0.0055(16) -0.0071(12) -0.0281(16)
F55 0.077(2) 0.0562(19) 0.0358(15) -0.0124(13) -0.0167(15) 0.0220(16)
Pd2 0.01308(17) 0.01388(17) 0.0284(2) -0.00372(14) -0.00875(14) -0.00014(12)
O61 0.0168(11) 0.0159(11) 0.0311(13) -0.0036(10) -0.0095(10) -0.0008(9)
C61 0.0159(15) 0.0165(15) 0.0232(16) -0.0005(13) -0.0059(13) -0.0004(12)
C62 0.0176(16) 0.0162(15) 0.0262(17) -0.0041(13) -0.0051(13) -0.0002(12)
C63 0.0206(17) 0.0182(16) 0.0275(18) -0.0033(13) -0.0064(14) -0.0045(13)
C64 0.0172(16) 0.0222(17) 0.0204(16) -0.0019(13) -0.0047(13) -0.0051(13)
C65 0.0139(15) 0.0191(16) 0.0291(18) -0.0022(14) -0.0064(13) -0.0015(12)
C66 0.0163(15) 0.0165(15) 0.0244(17) -0.0003(13) -0.0060(13) -0.0006(12)
N67 0.0142(13) 0.0158(13) 0.0275(15) -0.0032(11) -0.0071(11) -0.0002(10)
C68 0.0144(15) 0.0132(15) 0.0326(19) -0.0028(13) -0.0100(13) -0.0003(12)
C69 0.0141(15) 0.0175(16) 0.0321(19) -0.0043(14) -0.0066(13) -0.0022(12)
C70 0.0164(16) 0.0198(17) 0.037(2) -0.0072(15) -0.0066(15) 0.0014(13)
C71 0.0234(18) 0.0178(17) 0.046(2) 0.0000(16) -0.0135(17) 0.0011(14)
C72 0.0282(19) 0.0228(18) 0.035(2) 0.0019(15) -0.0139(16) -0.0019(15)
C73 0.0184(16) 0.0226(17) 0.0305(19) -0.0030(14) -0.0087(14) -0.0017(13)
C74 0.0244(18) 0.0165(16) 0.044(2) -0.0073(15) -0.0148(17) 0.0018(14)
C75 0.048(3) 0.0210(19) 0.054(3) -0.0007(18) -0.029(2) 0.0038(18)
C76 0.0207(18) 0.031(2) 0.054(3) -0.0174(19) -0.0064(18) 0.0015(16)
C77 0.032(2) 0.0191(18) 0.071(3) -0.0143(19) -0.021(2) 0.0019(16)
C78 0.0226(17) 0.0229(17) 0.0315(19) -0.0034(14) -0.0134(15) -0.0051(14)
C79 0.044(3) 0.079(4) 0.032(2) -0.010(2) -0.015(2) -0.022(3)
C80 0.034(2) 0.036(2) 0.050(3) 0.0040(19) -0.022(2) -0.0195(18)
C81 0.031(2) 0.033(2) 0.100(4) -0.022(3) -0.042(3) 0.0055(18)
C82 0.0224(18) 0.0222(17) 0.034(2) -0.0065(15) -0.0074(15) -0.0015(14)
F83 0.0283(12) 0.0397(13) 0.0366(13) 0.0031(10) -0.0167(10) -0.0057(10)
F84 0.0418(14) 0.0265(12) 0.0363(13) 0.0004(10) -0.0075(11) -0.0136(10)
F85 0.0355(13) 0.0388(14) 0.0312(12) -0.0082(10) -0.0021(10) 0.0037(11)
B100 0.037(3) 0.040(3) 0.038(3) -0.004(2) -0.009(3) -0.002(2)
F101 0.136(7) 0.078(7) 0.191(11) -0.084(7) 0.078(9) -0.066(6)
F102 0.049(4) 0.079(4) 0.093(4) 0.006(3) -0.039(2) -0.009(3)
F103 0.056(3) 0.086(5) 0.036(2) 0.007(3) -0.014(2) -0.033(3)
F104 0.056(4) 0.063(2) 0.0433(18) -0.0045(15) 0.0004(18) -0.025(2)
B105 0.037(3) 0.040(3) 0.038(3) -0.004(2) -0.009(3) -0.002(2)
F106 0.136(7) 0.078(7) 0.191(11) -0.084(7) 0.078(9) -0.066(6)
F107 0.049(4) 0.079(4) 0.093(4) 0.006(3) -0.039(2) -0.009(3)
F108 0.056(3) 0.086(5) 0.036(2) 0.007(3) -0.014(2) -0.033(3)
F109 0.056(4) 0.063(2) 0.0433(18) -0.0045(15) 0.0004(18) -0.025(2)
B200 0.040(3) 0.032(3) 0.043(3) 0.001(2) 0.007(2) -0.002(2)
F201 0.0545(19) 0.060(2) 0.0535(19) -0.0021(15) -0.0039(15) -0.0004(15)
F202 0.159(4) 0.0431(19) 0.0380(18) 0.0105(14) 0.017(2) 0.022(2)
F203 0.0333(16) 0.057(2) 0.135(4) -0.033(2) 0.0049(19) -0.0112(15)
F204 0.0491(16) 0.0470(16) 0.0500(16) 0.0002(13) -0.0140(13) -0.0161(13)
F304 0.0341(13) 0.0514(16) 0.0250(12) -0.0008(11) -0.0067(10) -0.0049(11)
B300 0.028(3) 0.045(3) 0.028(3) -0.002(2) -0.003(2) -0.007(2)
F301 0.075(3) 0.063(2) 0.0390(19) -0.0162(17) -0.0138(18) -0.015(2)
F302 0.0239(17) 0.085(3) 0.066(3) 0.002(2) -0.0011(16) 0.0026(17)
F303 0.0448(17) 0.047(2) 0.0480(18) 0.0050(15) -0.0009(14) -0.0091(15)
B305 0.028(3) 0.045(3) 0.028(3) -0.002(2) -0.003(2) -0.007(2)
F306 0.075(3) 0.063(2) 0.0390(19) -0.0162(17) -0.0138(18) -0.015(2)
F307 0.0239(17) 0.085(3) 0.066(3) 0.002(2) -0.0011(16) 0.0026(17)
F308 0.0448(17) 0.047(2) 0.0480(18) 0.0050(15) -0.0009(14) -0.0091(15)
B400 0.036(3) 0.034(2) 0.035(2) -0.0128(19) -0.011(2) -0.004(2)
F401 0.063(2) 0.060(2) 0.0496(18) -0.0084(15) -0.0028(15) 0.0233(16)
F402 0.070(2) 0.086(3) 0.0567(19) -0.0028(17) -0.0249(17) -0.042(2)
F403 0.0655(19) 0.0443(16) 0.0419(15) 0.0027(12) -0.0245(14) -0.0162(14)
F404 0.0474(15) 0.0375(14) 0.0344(13) -0.0126(11) -0.0065(11) -0.0057(12)
C500 0.041(3) 0.056(3) 0.059(3) 0.000(3) -0.007(2) -0.005(2)
Cl51 0.0437(8) 0.0540(8) 0.1278(15) -0.0354(9) -0.0024(8) -0.0088(6)
Cl52 0.0582(10) 0.164(2) 0.0588(10) -0.0190(12) -0.0075(8) -0.0104(12)
C600 0.028(3) 0.040(3) 0.046(3) -0.005(2) -0.006(3) -0.007(3)
Cl61 0.1043(18) 0.0390(8) 0.0384(8) -0.0043(6) -0.0076(10) -0.0150(10)
Cl62 0.0368(14) 0.0698(13) 0.128(3) -0.0198(18) -0.0034(13) -0.0085(12)
C605 0.028(3) 0.040(3) 0.046(3) -0.005(2) -0.006(3) -0.007(3)
Cl66 0.1043(18) 0.0390(8) 0.0384(8) -0.0043(6) -0.0076(10) -0.0150(10)
Cl67 0.0368(14) 0.0698(13) 0.128(3) -0.0198(18) -0.0034(13) -0.0085(12)

loop_
_atom_type_symbol
_atom_type_description
_atom_type_scat_dispersion_real
_atom_type_scat_dispersion_imag
_atom_type_scat_source
C C 0.0033 0.0016 'International Tables Vol C Tables 4.2.6.8 and 6.1.1.4'
H H 0.0000 0.0000 'International Tables Vol C Tables 4.2.6.8 and 6.1.1.4'
B B 0.0013 0.0007 'International Tables Vol C Tables 4.2.6.8 and 6.1.1.4'
N N 0.0061 0.0033 'International Tables Vol C Tables 4.2.6.8 and 6.1.1.4'
O O 0.0106 0.0060 'International Tables Vol C Tables 4.2.6.8 and 6.1.1.4'
F F 0.0171 0.0103 'International Tables Vol C Tables 4.2.6.8 and 6.1.1.4'
Pd Pd -0.9988 1.0072 'International Tables Vol C Tables 4.2.6.8 and 6.1.1.4'
Cl Cl 0.1484 0.1585 'International Tables Vol C Tables 4.2.6.8 and 6.1.1.4'

loop_
_geom_angle_atom_site_label_1
_geom_angle_atom_site_label_2
_geom_angle_atom_site_label_3
_geom_angle
_geom_angle_site_symmetry_1
_geom_angle_site_symmetry_3
_geom_angle_publ_flag
O31 Pd1 N7 98.86(11) . . ?
O31 Pd1 N37 80.43(11) . . ?
N7 Pd1 N37 178.46(12) . . ?
O31 Pd1 O1 177.38(10) . . ?
N7 Pd1 O1 80.06(11) . . ?
N37 Pd1 O1 100.60(11) . . ?
C1 O1 Pd1 114.4(2) . . ?
O1 C1 C2 122.9(3) . . ?
O1 C1 C6 116.8(3) . . ?
C2 C1 C6 120.3(3) . . ?
C3 C2 C1 115.6(3) . . ?
C3 C2 C14 124.4(3) . . ?
C1 C2 C14 120.0(3) . . ?
C2 C3 C4 125.4(3) . . ?
C5 C4 C3 119.9(3) . . ?
C5 C4 C18 124.1(3) . . ?
C3 C4 C18 115.9(3) . . ?
C4 C5 C6 119.1(3) . . ?
N7 C6 C5 127.6(3) . . ?
N7 C6 C1 112.9(3) . . ?
C5 C6 C1 119.4(3) . . ?
C6 N7 C8 122.9(3) . . ?
C6 N7 Pd1 115.4(2) . . ?
C8 N7 Pd1 121.4(2) . . ?
C13 C8 C9 121.3(4) . . ?
C13 C8 N7 118.1(3) . . ?
C9 C8 N7 120.3(3) . . ?
C10 C9 C8 119.1(4) . . ?
C10 C9 C22 119.8(4) . . ?
C8 C9 C22 121.1(4) . . ?
C11 C10 C9 120.1(5) . . ?
C12 C11 C10 120.2(4) . . ?
C11 C12 C13 121.1(5) . . ?
C8 C13 C12 118.2(4) . . ?
C2 C14 C15 109.7(3) . . ?
C2 C14 C17 110.8(3) . . ?
C15 C14 C17 108.5(4) . . ?
C2 C14 C16 109.6(3) . . ?
C15 C14 C16 110.6(4) . . ?
C17 C14 C16 107.7(4) . . ?
C4 C18 C21 112.0(3) . . ?
C4 C18 C20 109.0(3) . . ?
C21 C18 C20 109.3(4) . . ?
C4 C18 C19 108.8(3) . . ?
C21 C18 C19 108.1(3) . . ?
C20 C18 C19 109.6(3) . . ?
F24 C22 F25 106.5(4) . . ?
F24 C22 F23 106.2(4) . . ?
F25 C22 F23 108.1(4) . . ?
F24 C22 C9 112.5(4) . . ?
F25 C22 C9 111.6(4) . . ?
F23 C22 C9 111.6(4) . . ?
C31 O31 Pd1 114.7(2) . . ?
O31 C31 C32 122.9(3) . . ?
O31 C31 C36 117.1(3) . . ?
C32 C31 C36 120.0(3) . . ?
C33 C32 C31 115.2(3) . . ?
C33 C32 C44 125.5(3) . . ?
C31 C32 C44 119.3(3) . . ?
C32 C33 C34 125.9(3) . . ?
C35 C34 C33 120.0(3) . . ?
C35 C34 C48 123.0(3) . . ?
C33 C34 C48 117.0(3) . . ?
C34 C35 C36 119.3(3) . . ?
N37 C36 C35 127.6(3) . . ?
N37 C36 C31 113.0(3) . . ?
C35 C36 C31 119.4(3) . . ?
C36 N37 C38 122.3(3) . . ?
C36 N37 Pd1 114.7(2) . . ?
C38 N37 Pd1 122.3(2) . . ?
C43 C38 C39 120.6(3) . . ?
C43 C38 N37 118.1(3) . . ?
C39 C38 N37 121.1(3) . . ?
C40 C39 C38 118.9(4) . . ?
C40 C39 C52 120.5(4) . . ?
C38 C39 C52 120.5(3) . . ?
C41 C40 C39 120.6(4) . . ?
C40 C41 C42 120.4(4) . . ?
C41 C42 C43 120.0(4) . . ?
C38 C43 C42 119.6(4) . . ?
C47 C44 C46 109.4(4) . . ?
C47 C44 C32 108.5(3) . . ?
C46 C44 C32 110.2(3) . . ?
C47 C44 C45 110.2(4) . . ?
C46 C44 C45 108.2(3) . . ?
C32 C44 C45 110.4(3) . . ?
C49 C48 C34 111.8(3) . . ?
C49 C48 C51 108.9(4) . . ?
C34 C48 C51 109.6(4) . . ?
C49 C48 C50 108.1(4) . . ?
C34 C48 C50 107.8(4) . . ?
C51 C48 C50 110.5(4) . . ?
F54 C52 F53 106.1(3) . . ?
F54 C52 F55 107.0(4) . . ?
F53 C52 F55 106.1(4) . . ?
F54 C52 C39 111.6(4) . . ?
F53 C52 C39 112.9(3) . . ?
F55 C52 C39 112.7(3) . . ?
N67 Pd2 N67 179.999(2) . 2_688 ?
N67 Pd2 O61 80.60(11) . . ?
N67 Pd2 O61 99.40(11) 2_688 . ?
N67 Pd2 O61 99.40(11) . 2_688 ?
N67 Pd2 O61 80.60(11) 2_688 2_688 ?
O61 Pd2 O61 180.000(3) . 2_688 ?
C61 O61 Pd2 114.2(2) . . ?
O61 C61 C62 123.8(3) . . ?
O61 C61 C66 116.9(3) . . ?
C62 C61 C66 119.3(3) . . ?
C63 C62 C61 115.1(3) . . ?
C63 C62 C74 125.0(3) . . ?
C61 C62 C74 119.9(3) . . ?
C62 C63 C64 126.3(3) . . ?
C65 C64 C63 119.7(3) . . ?
C65 C64 C78 122.7(3) . . ?
C63 C64 C78 117.5(3) . . ?
C64 C65 C66 118.8(3) . . ?
N67 C66 C65 126.1(3) . . ?
N67 C66 C61 113.2(3) . . ?
C65 C66 C61 120.6(3) . . ?
C66 N67 C68 122.0(3) . . ?
C66 N67 Pd2 115.0(2) . . ?
C68 N67 Pd2 122.0(2) . . ?
C73 C68 C69 121.0(3) . . ?
C73 C68 N67 117.7(3) . . ?
C69 C68 N67 121.2(3) . . ?
C70 C69 C68 118.9(3) . . ?
C70 C69 C82 120.5(3) . . ?
C68 C69 C82 120.6(3) . . ?
C71 C70 C69 120.2(4) . . ?
C72 C71 C70 120.5(3) . . ?
C71 C72 C73 120.1(4) . . ?
C68 C73 C72 119.4(4) . . ?
C62 C74 C77 110.5(3) . . ?
C62 C74 C76 109.3(3) . . ?
C77 C74 C76 108.6(3) . . ?
C62 C74 C75 110.3(3) . . ?
C77 C74 C75 107.8(3) . . ?
C76 C74 C75 110.3(4) . . ?
C81 C78 C64 111.7(3) . . ?
C81 C78 C80 108.7(4) . . ?
C64 C78 C80 111.4(3) . . ?
C81 C78 C79 108.6(4) . . ?
C64 C78 C79 106.7(3) . . ?
C80 C78 C79 109.6(4) . . ?
F85 C82 F83 107.0(3) . . ?
F85 C82 F84 106.0(3) . . ?
F83 C82 F84 106.4(3) . . ?
F85 C82 C69 112.3(3) . . ?
F83 C82 C69 113.0(3) . . ?
F84 C82 C69 111.6(3) . . ?
F101 B100 F103 109.7(5) . . ?
F101 B100 F102 111.2(4) . . ?
F103 B100 F102 106.8(4) . . ?
F101 B100 F104 109.1(4) . . ?
F103 B100 F104 108.3(4) . . ?
F102 B100 F104 111.6(4) . . ?
F106 B105 F108 110.0(5) . . ?
F106 B105 F107 109.4(5) . . ?
F108 B105 F107 108.7(5) . . ?
F106 B105 F109 109.3(5) . . ?
F108 B105 F109 109.2(5) . . ?
F107 B105 F109 110.2(5) . . ?
F202 B200 F204 113.4(5) . . ?
F202 B200 F203 113.2(5) . . ?
F204 B200 F203 111.0(4) . . ?
F202 B200 F201 106.2(4) . . ?
F204 B200 F201 107.3(4) . . ?
F203 B200 F201 105.1(5) . . ?
B300 F304 B305 18.5(5) . . ?
F304 B300 F302 110.4(3) . . ?
F304 B300 F301 108.0(3) . . ?
F302 B300 F301 110.5(3) . . ?
F304 B300 F303 110.4(3) . . ?
F302 B300 F303 109.1(3) . . ?
F301 B300 F303 108.5(3) . . ?
F304 B305 F307 110.0(5) . . ?
F304 B305 F306 109.1(5) . . ?
F307 B305 F306 109.4(5) . . ?
F304 B305 F308 109.5(5) . . ?
F307 B305 F308 109.6(5) . . ?
F306 B305 F308 109.3(5) . . ?
F401 B400 F402 110.9(4) . . ?
F401 B400 F404 109.0(4) . . ?
F402 B400 F404 110.6(4) . . ?
F401 B400 F403 108.1(4) . . ?
F402 B400 F403 107.5(4) . . ?
F404 B400 F403 110.8(4) . . ?
Cl52 C500 Cl51 109.0(3) . . ?
Cl62 C600 Cl61 110.8(3) . . ?
Cl67 C605 Cl66 108.7(6) . . ?

loop_
_geom_bond_atom_site_label_1
_geom_bond_atom_site_label_2
_geom_bond_distance
_geom_bond_site_symmetry_2
_geom_bond_publ_flag
Pd1 O31 1.996(2) . ?
Pd1 N7 1.999(3) . ?
Pd1 N37 2.005(3) . ?
Pd1 O1 2.007(2) . ?
O1 C1 1.259(4) . ?
C1 C2 1.441(5) . ?
C1 C6 1.502(5) . ?
C2 C3 1.355(5) . ?
C2 C14 1.526(5) . ?
C3 C4 1.471(5) . ?
C4 C5 1.356(5) . ?
C4 C18 1.517(5) . ?
C5 C6 1.432(5) . ?
C6 N7 1.300(5) . ?
N7 C8 1.439(4) . ?
C8 C13 1.386(6) . ?
C8 C9 1.394(6) . ?
C9 C10 1.389(6) . ?
C9 C22 1.505(7) . ?
C10 C11 1.382(8) . ?
C11 C12 1.375(8) . ?
C12 C13 1.394(6) . ?
C14 C15 1.531(6) . ?
C14 C17 1.534(6) . ?
C14 C16 1.550(6) . ?
C18 C21 1.536(6) . ?
C18 C20 1.541(6) . ?
C18 C19 1.551(6) . ?
C22 F24 1.321(6) . ?
C22 F25 1.323(5) . ?
C22 F23 1.330(6) . ?
O31 C31 1.248(4) . ?
C31 C32 1.448(5) . ?
C31 C36 1.508(5) . ?
C32 C33 1.352(5) . ?
C32 C44 1.536(5) . ?
C33 C34 1.471(5) . ?
C34 C35 1.344(5) . ?
C34 C48 1.533(5) . ?
C35 C36 1.435(5) . ?
C36 N37 1.299(5) . ?
N37 C38 1.438(4) . ?
C38 C43 1.389(6) . ?
C38 C39 1.400(5) . ?
C39 C40 1.394(5) . ?
C39 C52 1.493(6) . ?
C40 C41 1.380(7) . ?
C41 C42 1.386(6) . ?
C42 C43 1.394(5) . ?
C44 C47 1.526(6) . ?
C44 C46 1.532(6) . ?
C44 C45 1.545(6) . ?
C48 C49 1.514(6) . ?
C48 C51 1.535(7) . ?
C48 C50 1.550(8) . ?
C52 F54 1.335(5) . ?
C52 F53 1.336(5) . ?
C52 F55 1.346(5) . ?
Pd2 N67 1.989(3) . ?
Pd2 N67 1.989(3) 2_688 ?
Pd2 O61 2.012(2) . ?
Pd2 O61 2.012(2) 2_688 ?
O61 C61 1.248(4) . ?
C61 C62 1.452(5) . ?
C61 C66 1.508(4) . ?
C62 C63 1.352(5) . ?
C62 C74 1.530(5) . ?
C63 C64 1.474(5) . ?
C64 C65 1.349(5) . ?
C64 C78 1.519(5) . ?
C65 C66 1.422(5) . ?
C66 N67 1.303(5) . ?
N67 C68 1.432(4) . ?
C68 C73 1.381(5) . ?
C68 C69 1.403(5) . ?
C69 C70 1.389(5) . ?
C69 C82 1.503(5) . ?
C70 C71 1.386(6) . ?
C71 C72 1.385(6) . ?
C72 C73 1.393(5) . ?
C74 C77 1.534(5) . ?
C74 C76 1.536(6) . ?
C74 C75 1.537(6) . ?
C78 C81 1.519(6) . ?
C78 C80 1.532(5) . ?
C78 C79 1.536(6) . ?
C82 F85 1.335(4) . ?
C82 F83 1.337(4) . ?
C82 F84 1.345(4) . ?
B100 F101 1.377(3) . ?
B100 F103 1.384(4) . ?
B100 F102 1.386(3) . ?
B100 F104 1.393(3) . ?
B105 F106 1.382(4) . ?
B105 F108 1.383(4) . ?
B105 F107 1.386(4) . ?
B105 F109 1.388(4) . ?
B200 F202 1.349(7) . ?
B200 F204 1.355(6) . ?
B200 F203 1.372(7) . ?
B200 F201 1.556(6) . ?
F304 B300 1.382(3) . ?
F304 B305 1.385(4) . ?
B300 F302 1.383(3) . ?
B300 F301 1.386(3) . ?
B300 F303 1.392(3) . ?
B305 F307 1.385(4) . ?
B305 F306 1.385(4) . ?
B305 F308 1.386(4) . ?
B400 F401 1.376(6) . ?
B400 F402 1.379(6) . ?
B400 F404 1.390(6) . ?
B400 F403 1.393(6) . ?
C500 Cl52 1.765(4) . ?
C500 Cl51 1.773(4) . ?
C600 Cl62 1.766(4) . ?
C600 Cl61 1.768(4) . ?
C605 Cl67 1.767(5) . ?
C605 Cl66 1.768(5) . ?
